data_7703352
loop_
_publ_author_name
'Peewasan, Krisana'
'Merkel, Marcel P.'
'Fuhr, Olaf'
'Powell, Annie K.'

_publ_section_title
;
 A designed and potentially decadentate ligand for use in lanthanide(iii)
 catalysed biomass transformations: targeting diastereoselective
 trans-4,5-diaminocyclopentenone derivatives.
;
_journal_issue 7
_journal_name_full 'Dalton transactions (Cambridge, England : 2003)'
_journal_page_first 2331
_journal_page_last 2336
_journal_paper_doi 10.1039/d0dt00183j
_journal_volume 49
_journal_year 2020
_chemical_formula_moiety 'C34 H34 Br2 N11 O5 Yb, H2 O, 2(C H4 O), 2(N O3), C2 H3 N'
_chemical_formula_sum 'C38 H47 Br2 N14 O14 Yb'
_chemical_formula_weight 1256.75
_space_group_crystal_system triclinic
_space_group_IT_number 2
_space_group_name_Hall '-P 1'
_space_group_name_H-M_alt 'P -1'
_atom_sites_solution_hydrogens mixed
_atom_sites_solution_primary heavy
_audit_creation_date 2018-10-31
_audit_creation_method
;
Olex2 1.2
(compiled 2018.05.29 svn.r3508 for OlexSys, GUI svn.r5506)
;
_audit_update_record
;
2020-01-21 deposited with the CCDC.	2020-01-24 downloaded from the CCDC.
;
_cell_angle_alpha 118.099(2)
_cell_angle_beta 96.000(2)
_cell_angle_gamma 92.008(2)
_cell_formula_units_Z 2
_cell_length_a 10.3185(3)
_cell_length_b 16.0985(5)
_cell_length_c 16.1412(5)
_cell_measurement_reflns_used 58511
_cell_measurement_temperature 150.15
_cell_measurement_theta_max 73.53
_cell_measurement_theta_min 5.49
_cell_volume 2341.39(13)
_computing_cell_refinement
;
X-Area Recipe 1.33.0.0 (STOE, 2015)
;
_computing_data_collection
;
X-Area Pilatus3_SV 1.31.144.0 (STOE, 2018)
;
_computing_data_reduction
;
X-Area Integrate 1.73.0.0 (STOE, 2018)
X-Area LANA 1.72.3.0 (STOE, 2018)
;
_computing_molecular_graphics 'Olex2 (Dolomanov et al., 2009)'
_computing_publication_material 'Olex2 (Dolomanov et al., 2009)'
_computing_structure_refinement 'ShelXL (Sheldrick, 2015)'
_computing_structure_solution 'ShelXS (Sheldrick, 2008)'
_diffrn_ambient_temperature 150.15
_diffrn_detector 'Eiger R 4M'
_diffrn_detector_area_resol_mean 13.33
_diffrn_detector_type DECTRIS
_diffrn_measured_fraction_theta_full 0.978
_diffrn_measured_fraction_theta_max 0.960
_diffrn_measurement_device 'Eulerian 4-circle diffractometer'
_diffrn_measurement_device_type 'Stoe StadiVari'
_diffrn_measurement_method 'rotation method, \w scans'
_diffrn_radiation_collimation '1.2 0.6 mm diameter'
_diffrn_radiation_monochromator 'Graded multilayer mirror'
_diffrn_radiation_polarisn_norm 0
_diffrn_radiation_probe x-ray
_diffrn_radiation_type CuK\a
_diffrn_radiation_wavelength 1.54186
_diffrn_reflns_av_R_equivalents 0.0486
_diffrn_reflns_av_unetI/netI 0.0438
_diffrn_reflns_Laue_measured_fraction_full 0.978
_diffrn_reflns_Laue_measured_fraction_max 0.960
_diffrn_reflns_limit_h_max 12
_diffrn_reflns_limit_h_min -7
_diffrn_reflns_limit_k_max 19
_diffrn_reflns_limit_k_min -17
_diffrn_reflns_limit_l_max 19
_diffrn_reflns_limit_l_min -19
_diffrn_reflns_number 20575
_diffrn_reflns_point_group_measured_fraction_full 0.978
_diffrn_reflns_point_group_measured_fraction_max 0.960
_diffrn_reflns_theta_full 67.686
_diffrn_reflns_theta_max 72.866
_diffrn_reflns_theta_min 5.490
_diffrn_source 'Metaljet D2'
_diffrn_source_current 2.860
_diffrn_source_power 0.200
_diffrn_source_target Ga
_diffrn_source_type 'Metaljet D2'
_diffrn_source_voltage 70
_exptl_absorpt_coefficient_mu 6.383
_exptl_absorpt_correction_T_max 0.4162
_exptl_absorpt_correction_T_min 0.1042
_exptl_absorpt_correction_type multi-scan
_exptl_absorpt_process_details
;
STOE LANA, absorption correction by scaling of reflection intensities.
J. Koziskova, F. Hahn, J. Richter, J. Kozisek, "Comparison of different
absorption corrections on the model structure of tetrakis(\m~2~-acetato)-
diaqua-di-copper(II)", Acta Chimica Slovaca, vol. 9, no. 2, 2016, pp. 136 - 140.
Afterwards a spherical absorption correction was performed within STOE LANA.
;
_exptl_crystal_colour colourless
_exptl_crystal_colour_primary colourless
_exptl_crystal_density_diffrn 1.783
_exptl_crystal_description plate
_exptl_crystal_F_000 1250
_exptl_crystal_size_max 0.28
_exptl_crystal_size_mid 0.18
_exptl_crystal_size_min 0.04
_refine_diff_density_max 2.681
_refine_diff_density_min -2.941
_refine_diff_density_rms 0.225
_refine_ls_extinction_method none
_refine_ls_goodness_of_fit_ref 1.066
_refine_ls_hydrogen_treatment constr
_refine_ls_matrix_type full
_refine_ls_number_parameters 632
_refine_ls_number_reflns 8960
_refine_ls_number_restraints 4
_refine_ls_restrained_S_all 1.066
_refine_ls_R_factor_all 0.0639
_refine_ls_R_factor_gt 0.0601
_refine_ls_shift/su_max 0.002
_refine_ls_shift/su_mean 0.000
_refine_ls_structure_factor_coef Fsqd
_refine_ls_weighting_details 'w=1/[\s^2^(Fo^2^)+(0.1256P)^2^+2.2806P] where P=(Fo^2^+2Fc^2^)/3'
_refine_ls_weighting_scheme calc
_refine_ls_wR_factor_gt 0.1546
_refine_ls_wR_factor_ref 0.1604
_reflns_Friedel_coverage 0.000
_reflns_number_gt 8177
_reflns_number_total 8960
_reflns_threshold_expression 'I > 2\s(I)'
_cod_data_source_file d0dt00183j2.cif
_cod_data_source_block kp271
_cod_depositor_comments 'Adding full bibliography for 7703352--7703355.cif.'
_cod_database_code 7703352
_shelx_shelxl_version_number 2018/3
_shelx_space_group_comment
;
The symmetry employed for this shelxl refinement is uniquely defined
by the following loop, which should always be used as a source of
symmetry information in preference to the above space-group names.
They are only intended as comments.
;
_shelx_estimated_absorpt_t_max 0.784
_shelx_estimated_absorpt_t_min 0.268
_olex2_refinement_description
;
1. Fixed Uiso
 At 1.2 times of:
  All C(H) groups, All C(H,H) groups, All N(H) groups
 At 1.5 times of:
  All C(H,H,H) groups, All O(H) groups, All O(H,H) groups
2. Restrained distances
 H12A-O13
 1.82 with sigma of 0.02
 H13-O14
 1.84 with sigma of 0.02
 H13-H14A = H13-H14B
 2.2 with sigma of 0.02
3.a Free rotating group:
 O14(H14A,H14B)
3.b Ternary CH refined with riding coordinates:
 N5(H5), N6(H6)
3.c Secondary CH2 refined with riding coordinates:
 C15(H15A,H15B), C17(H17A,H17B), C18(H18A,H18B), C20(H20A,H20B)
3.d Aromatic/amide H refined with riding coordinates:
 N2(H2), N3(H3), N8(H8), N10(H10), C3(H3A), C4(H4), C5(H5A), C6(H6A), C8(H8A),
 C12(H12), C14(H14), C24(H24), C26(H26), C27(H27), C31(H31), C32(H32), C33(H33),
  C34(H34)
3.e Idealised Me refined as rotating group:
 C16(H16A,H16B,H16C), C19(H19A,H19B,H19C), C38(H38A,H38B,H38C), C37(H37A,H37B,
 H37C), C36(H36A,H36B,H36C)
3.f Idealised tetrahedral OH refined as rotating group:
 O13(H13), O12(H12A)
;
_olex2_submission_special_instructions 'No special instructions were received'

loop_
_space_group_symop_operation_xyz
'x, y, z'
'-x, -y, -z'

loop_
_atom_site_label
_atom_site_type_symbol
_atom_site_fract_x
_atom_site_fract_y
_atom_site_fract_z
_atom_site_U_iso_or_equiv
_atom_site_adp_type
_atom_site_occupancy
_atom_site_site_symmetry_order
_atom_site_calc_flag
_atom_site_refinement_flags_posn
Yb1 Yb 0.84054(2) 0.80940(2) 0.61139(2) 0.01934(12) Uani 1 1 d .
Br1 Br 1.23744(6) 0.82814(4) 0.22901(4) 0.03501(16) Uani 1 1 d .
Br2 Br 0.13998(5) 0.55028(4) 0.48823(4) 0.03048(15) Uani 1 1 d .
O1 O 0.9265(3) 0.7499(2) 0.4828(2) 0.0235(6) Uani 1 1 d .
O2 O 0.6735(3) 0.7212(2) 0.4988(2) 0.0226(6) Uani 1 1 d .
O3 O 0.7394(4) 0.9172(2) 0.5685(3) 0.0307(7) Uani 1 1 d .
O4 O 0.6394(3) 0.8852(3) 0.6628(3) 0.0330(8) Uani 1 1 d .
O5 O 0.5488(5) 0.9695(3) 0.6021(4) 0.0554(13) Uani 1 1 d .
N1 N 0.8928(4) 0.9338(3) 0.7667(3) 0.0252(8) Uani 1 1 d .
N2 N 0.9957(4) 1.0765(3) 0.8739(3) 0.0279(9) Uani 1 1 d .
H2 H 1.048150 1.129025 0.897855 0.033 Uiso 1 1 calc R
N3 N 1.0370(4) 1.0100(3) 0.7141(3) 0.0276(8) Uani 1 1 d .
H3 H 1.087138 1.060310 0.724846 0.033 Uiso 1 1 calc R
N4 N 1.0150(4) 0.9310(3) 0.6265(3) 0.0230(8) Uani 1 1 d .
N5 N 0.7933(4) 0.6070(3) 0.3175(3) 0.0251(8) Uani 1 1 d .
H5 H 0.788118 0.656121 0.384227 0.030 Uiso 1 1 calc R
N6 N 0.5797(4) 0.7542(3) 0.3602(3) 0.0249(8) Uani 1 1 d .
H6 H 0.651578 0.758449 0.409048 0.030 Uiso 1 1 calc R
N7 N 0.7513(4) 0.6897(3) 0.6501(3) 0.0214(7) Uani 1 1 d .
N8 N 0.8351(4) 0.6736(3) 0.7137(3) 0.0257(8) Uani 1 1 d .
H8 H 0.807109 0.648053 0.747016 0.031 Uiso 1 1 calc R
N9 N 1.0052(4) 0.7479(3) 0.6770(3) 0.0220(8) Uani 1 1 d .
N10 N 1.0588(4) 0.6831(3) 0.7721(3) 0.0267(8) Uani 1 1 d .
H10 H 1.049253 0.651890 0.803795 0.032 Uiso 1 1 calc R
N11 N 0.6386(4) 0.9261(3) 0.6116(3) 0.0344(10) Uani 1 1 d .
C1 C 0.8517(5) 0.9591(3) 0.8543(3) 0.0269(10) Uani 1 1 d .
C2 C 0.9145(5) 1.0488(3) 0.9223(3) 0.0269(10) Uani 1 1 d .
C3 C 0.8937(6) 1.0904(4) 1.0157(4) 0.0342(11) Uani 1 1 d .
H3A H 0.936799 1.150445 1.060881 0.041 Uiso 1 1 calc R
C4 C 0.8069(6) 1.0408(4) 1.0414(4) 0.0384(12) Uani 1 1 d .
H4 H 0.788795 1.068090 1.104995 0.046 Uiso 1 1 calc R
C5 C 0.7464(6) 0.9515(4) 0.9746(4) 0.0386(12) Uani 1 1 d .
H5A H 0.689245 0.918645 0.994158 0.046 Uiso 1 1 calc R
C6 C 0.7678(5) 0.9095(4) 0.8803(4) 0.0330(11) Uani 1 1 d .
H6A H 0.726076 0.848844 0.835369 0.040 Uiso 1 1 calc R
C7 C 0.9777(5) 1.0059(3) 0.7823(3) 0.0254(9) Uani 1 1 d .
C8 C 1.0765(5) 0.9343(3) 0.5617(3) 0.0260(9) Uani 1 1 d .
H8A H 1.130140 0.990736 0.579002 0.031 Uiso 1 1 calc R
C9 C 1.0699(5) 0.8587(3) 0.4651(3) 0.0237(9) Uani 1 1 d .
C10 C 0.9986(4) 0.7696(3) 0.4308(3) 0.0223(9) Uani 1 1 d .
C11 C 1.0042(5) 0.6982(3) 0.3369(3) 0.0241(9) Uani 1 1 d .
C12 C 1.0749(5) 0.7165(4) 0.2776(3) 0.0268(10) Uani 1 1 d .
H12 H 1.077072 0.668826 0.214258 0.032 Uiso 1 1 calc R
C13 C 1.1426(5) 0.8052(4) 0.3118(4) 0.0270(10) Uani 1 1 d .
C14 C 1.1428(5) 0.8750(4) 0.4042(4) 0.0265(10) Uani 1 1 d .
H14 H 1.192326 0.934260 0.426707 0.032 Uiso 1 1 calc R
C15 C 0.9362(5) 0.6020(3) 0.3042(3) 0.0276(10) Uani 1 1 d .
H15A H 0.979754 0.572868 0.340323 0.033 Uiso 1 1 calc R
H15B H 0.943352 0.561242 0.236248 0.033 Uiso 1 1 calc R
C16 C 0.7357(6) 0.5146(4) 0.3046(4) 0.0344(11) Uani 1 1 d .
H16A H 0.740456 0.464966 0.239785 0.052 Uiso 1 1 calc GR
H16B H 0.644010 0.519255 0.315642 0.052 Uiso 1 1 calc GR
H16C H 0.784830 0.498787 0.349796 0.052 Uiso 1 1 calc GR
C17 C 0.7203(5) 0.6375(4) 0.2524(4) 0.0292(10) Uani 1 1 d .
H17A H 0.715853 0.586163 0.186258 0.035 Uiso 1 1 calc R
H17B H 0.770066 0.693724 0.257397 0.035 Uiso 1 1 calc R
C18 C 0.5821(5) 0.6612(4) 0.2731(4) 0.0288(10) Uani 1 1 d .
H18A H 0.532689 0.663137 0.218114 0.035 Uiso 1 1 calc R
H18B H 0.537688 0.610603 0.281249 0.035 Uiso 1 1 calc R
C19 C 0.6056(6) 0.8362(4) 0.3432(4) 0.0355(12) Uani 1 1 d .
H19A H 0.539975 0.831828 0.292501 0.053 Uiso 1 1 calc GR
H19B H 0.693074 0.835454 0.324567 0.053 Uiso 1 1 calc GR
H19C H 0.600684 0.895154 0.401467 0.053 Uiso 1 1 calc GR
C20 C 0.4526(5) 0.7585(4) 0.3999(4) 0.0285(10) Uani 1 1 d .
H20A H 0.378743 0.737863 0.347919 0.034 Uiso 1 1 calc R
H20B H 0.443841 0.824848 0.446706 0.034 Uiso 1 1 calc R
C21 C 0.4444(5) 0.6969(3) 0.4471(3) 0.0231(9) Uani 1 1 d .
C22 C 0.5555(4) 0.6888(3) 0.5016(3) 0.0209(8) Uani 1 1 d .
C23 C 0.5347(4) 0.6436(3) 0.5570(3) 0.0229(9) Uani 1 1 d .
C24 C 0.4125(5) 0.6021(3) 0.5514(3) 0.0266(10) Uani 1 1 d .
H24 H 0.400674 0.569665 0.586760 0.032 Uiso 1 1 calc R
C25 C 0.3077(5) 0.6077(3) 0.4945(3) 0.0248(9) Uani 1 1 d .
C26 C 0.3215(5) 0.6564(3) 0.4434(3) 0.0261(10) Uani 1 1 d .
H26 H 0.247596 0.661775 0.406519 0.031 Uiso 1 1 calc R
C27 C 0.6394(5) 0.6395(3) 0.6224(3) 0.0247(9) Uani 1 1 d .
H27 H 0.624437 0.596776 0.646414 0.030 Uiso 1 1 calc R
C28 C 0.9634(5) 0.7005(3) 0.7199(3) 0.0222(9) Uani 1 1 d .
C29 C 1.1410(5) 0.7643(3) 0.7065(3) 0.0241(9) Uani 1 1 d .
C30 C 1.1750(5) 0.7246(3) 0.7655(3) 0.0252(9) Uani 1 1 d .
C31 C 1.3021(5) 0.7321(4) 0.8078(4) 0.0298(10) Uani 1 1 d .
H31 H 1.322735 0.705837 0.848802 0.036 Uiso 1 1 calc R
C32 C 1.3976(5) 0.7798(4) 0.7874(4) 0.0335(11) Uani 1 1 d .
H32 H 1.486045 0.786205 0.814567 0.040 Uiso 1 1 calc R
C33 C 1.3656(5) 0.8181(4) 0.7280(4) 0.0343(11) Uani 1 1 d .
H33 H 1.433226 0.850341 0.715294 0.041 Uiso 1 1 calc R
C34 C 1.2374(5) 0.8112(4) 0.6860(4) 0.0310(10) Uani 1 1 d .
H34 H 1.217092 0.837641 0.645121 0.037 Uiso 1 1 calc R
O14 O 1.5291(8) 0.6704(7) 0.9269(5) 0.130(4) Uani 1 1 d D
H14A H 1.579407 0.689963 0.978990 0.195 Uiso 1 1 d DG
H14B H 1.557434 0.621879 0.884111 0.195 Uiso 1 1 d DG
O13 O 1.3218(9) 0.5763(6) 0.9440(5) 0.105(3) Uani 1 1 d D
H13 H 1.383786 0.614869 0.950189 0.158 Uiso 1 1 calc DGR
C38 C 1.3335(14) 0.5612(10) 1.0253(7) 0.114(5) Uani 1 1 d .
H38A H 1.251579 0.528785 1.025794 0.171 Uiso 1 1 calc GR
H38B H 1.351361 0.622242 1.083215 0.171 Uiso 1 1 calc GR
H38C H 1.405468 0.522129 1.022299 0.171 Uiso 1 1 calc GR
O6 O 1.1530(4) 1.2066(3) 0.8054(3) 0.0431(9) Uani 1 1 d .
O7 O 1.2131(5) 1.2179(4) 0.9437(3) 0.0557(13) Uani 1 1 d .
O8 O 1.3350(5) 1.2891(4) 0.8896(4) 0.0555(13) Uani 1 1 d .
N12 N 1.2343(5) 1.2384(4) 0.8789(4) 0.0409(11) Uani 1 1 d .
O9 O 0.8234(4) 0.5230(3) 0.7529(3) 0.0422(9) Uani 1 1 d .
O10 O 0.6157(4) 0.5388(3) 0.7592(3) 0.0438(10) Uani 1 1 d .
O11 O 0.7073(5) 0.4374(3) 0.7925(4) 0.0502(11) Uani 1 1 d .
N13 N 0.7158(5) 0.4996(3) 0.7694(3) 0.0340(10) Uani 1 1 d .
O12 O 1.0866(6) 0.6194(5) 0.9039(4) 0.0667(15) Uani 1 1 d .
H12A H 1.163799 0.619784 0.926713 0.100 Uiso 1 1 calc DGR
C37 C 1.0015(12) 0.6236(11) 0.9674(8) 0.103(4) Uani 1 1 d .
H37A H 0.975068 0.559436 0.955493 0.154 Uiso 1 1 calc GR
H37B H 0.923768 0.653468 0.958771 0.154 Uiso 1 1 calc GR
H37C H 1.045887 0.660893 1.032524 0.154 Uiso 1 1 calc GR
N14 N 1.3334(7) 1.0460(5) 0.7605(6) 0.0652(18) Uani 1 1 d .
C35 C 1.4204(7) 1.0615(5) 0.8161(6) 0.0552(18) Uani 1 1 d .
C36 C 1.5319(9) 1.0808(9) 0.8862(7) 0.078(3) Uani 1 1 d .
H36A H 1.611155 1.093829 0.864037 0.117 Uiso 1 1 calc GR
H36B H 1.540955 1.025844 0.896499 0.117 Uiso 1 1 calc GR
H36C H 1.519577 1.135993 0.945909 0.117 Uiso 1 1 calc GR

loop_
_atom_site_aniso_label
_atom_site_aniso_U_11
_atom_site_aniso_U_22
_atom_site_aniso_U_33
_atom_site_aniso_U_23
_atom_site_aniso_U_13
_atom_site_aniso_U_12
Yb1 0.01948(17) 0.01635(15) 0.02079(16) 0.00757(11) 0.00445(10) -0.00083(10)
Br1 0.0349(3) 0.0447(3) 0.0347(3) 0.0248(2) 0.0136(2) 0.0042(2)
Br2 0.0206(3) 0.0345(3) 0.0358(3) 0.0168(2) 0.0038(2) -0.0052(2)
O1 0.0243(16) 0.0220(15) 0.0220(15) 0.0078(12) 0.0093(12) -0.0025(12)
O2 0.0218(16) 0.0219(15) 0.0213(15) 0.0088(12) 0.0014(12) -0.0032(12)
O3 0.0306(19) 0.0233(16) 0.042(2) 0.0189(15) 0.0056(15) 0.0049(14)
O4 0.0235(18) 0.0359(19) 0.0354(19) 0.0126(16) 0.0087(14) 0.0026(14)
O5 0.043(3) 0.042(2) 0.069(3) 0.017(2) 0.000(2) 0.021(2)
N1 0.025(2) 0.0224(18) 0.0225(19) 0.0049(15) 0.0083(15) 0.0009(15)
N2 0.034(2) 0.0194(18) 0.024(2) 0.0058(16) 0.0040(16) -0.0021(16)
N3 0.031(2) 0.0183(18) 0.027(2) 0.0052(15) 0.0077(16) -0.0073(15)
N4 0.0195(19) 0.0184(17) 0.0264(19) 0.0067(15) 0.0057(14) -0.0024(14)
N5 0.027(2) 0.0176(18) 0.028(2) 0.0085(15) 0.0027(15) -0.0020(15)
N6 0.024(2) 0.0244(19) 0.030(2) 0.0168(16) 0.0019(15) -0.0013(15)
N7 0.0193(19) 0.0204(17) 0.0233(18) 0.0095(15) 0.0024(14) -0.0001(14)
N8 0.026(2) 0.0271(19) 0.028(2) 0.0174(16) 0.0022(15) -0.0025(16)
N9 0.024(2) 0.0179(17) 0.0240(18) 0.0096(15) 0.0036(14) 0.0023(14)
N10 0.022(2) 0.027(2) 0.033(2) 0.0166(17) 0.0019(16) -0.0012(16)
N11 0.029(2) 0.0216(19) 0.042(2) 0.0077(18) 0.0013(18) 0.0051(17)
C1 0.025(2) 0.027(2) 0.026(2) 0.0100(19) 0.0057(18) 0.0042(19)
C2 0.028(2) 0.024(2) 0.026(2) 0.0100(19) 0.0031(18) 0.0010(19)
C3 0.040(3) 0.028(2) 0.027(2) 0.006(2) 0.004(2) 0.005(2)
C4 0.050(3) 0.037(3) 0.025(2) 0.011(2) 0.013(2) 0.012(3)
C5 0.043(3) 0.041(3) 0.034(3) 0.018(2) 0.014(2) 0.005(2)
C6 0.030(3) 0.031(3) 0.032(3) 0.010(2) 0.010(2) 0.001(2)
C7 0.026(2) 0.020(2) 0.024(2) 0.0055(18) 0.0027(17) -0.0003(17)
C8 0.024(2) 0.022(2) 0.029(2) 0.0107(19) 0.0031(18) -0.0027(18)
C9 0.021(2) 0.023(2) 0.029(2) 0.0133(18) 0.0060(17) 0.0021(17)
C10 0.020(2) 0.023(2) 0.022(2) 0.0095(17) 0.0039(16) 0.0002(17)
C11 0.022(2) 0.024(2) 0.023(2) 0.0077(18) 0.0052(17) 0.0010(17)
C12 0.025(2) 0.032(2) 0.022(2) 0.0123(19) 0.0021(17) 0.0005(19)
C13 0.022(2) 0.035(3) 0.033(2) 0.022(2) 0.0082(18) 0.0062(19)
C14 0.022(2) 0.029(2) 0.031(2) 0.017(2) 0.0028(18) -0.0027(18)
C15 0.027(2) 0.022(2) 0.028(2) 0.0070(18) 0.0055(18) 0.0037(18)
C16 0.038(3) 0.025(2) 0.043(3) 0.019(2) 0.005(2) -0.003(2)
C17 0.028(3) 0.031(2) 0.031(2) 0.018(2) 0.0020(19) -0.003(2)
C18 0.025(2) 0.028(2) 0.032(2) 0.014(2) 0.0006(19) -0.0024(19)
C19 0.042(3) 0.030(3) 0.042(3) 0.024(2) 0.005(2) -0.002(2)
C20 0.023(2) 0.031(2) 0.035(3) 0.019(2) 0.0029(19) 0.0016(19)
C21 0.025(2) 0.021(2) 0.024(2) 0.0105(17) 0.0049(17) 0.0000(17)
C22 0.018(2) 0.0146(18) 0.027(2) 0.0065(16) 0.0061(16) 0.0006(15)
C23 0.019(2) 0.0164(19) 0.031(2) 0.0100(17) 0.0057(17) -0.0011(16)
C24 0.031(3) 0.020(2) 0.027(2) 0.0087(18) 0.0075(18) 0.0030(18)
C25 0.018(2) 0.024(2) 0.029(2) 0.0089(18) 0.0070(17) -0.0013(17)
C26 0.021(2) 0.025(2) 0.028(2) 0.0091(19) 0.0022(17) 0.0012(18)
C27 0.028(2) 0.022(2) 0.027(2) 0.0128(18) 0.0081(18) 0.0033(18)
C28 0.026(2) 0.0161(19) 0.022(2) 0.0081(16) 0.0008(17) 0.0017(16)
C29 0.019(2) 0.019(2) 0.027(2) 0.0050(17) 0.0064(17) 0.0032(17)
C30 0.022(2) 0.021(2) 0.028(2) 0.0071(18) 0.0034(17) 0.0038(17)
C31 0.021(2) 0.027(2) 0.034(3) 0.010(2) 0.0017(19) 0.0004(18)
C32 0.031(3) 0.024(2) 0.038(3) 0.009(2) 0.005(2) 0.0034(19)
C33 0.026(3) 0.028(2) 0.043(3) 0.011(2) 0.010(2) -0.001(2)
C34 0.035(3) 0.024(2) 0.033(3) 0.012(2) 0.011(2) 0.005(2)
O14 0.109(6) 0.167(8) 0.047(3) -0.004(4) -0.014(3) 0.093(6)
O13 0.134(7) 0.127(7) 0.048(3) 0.034(4) 0.007(4) 0.055(5)
C38 0.148(12) 0.131(10) 0.051(5) 0.035(6) -0.006(6) 0.058(9)
O6 0.043(2) 0.042(2) 0.043(2) 0.0228(19) -0.0035(18) -0.0051(18)
O7 0.075(3) 0.057(3) 0.038(2) 0.028(2) -0.001(2) -0.015(2)
O8 0.052(3) 0.060(3) 0.056(3) 0.034(2) -0.007(2) -0.024(2)
N12 0.046(3) 0.035(2) 0.041(3) 0.019(2) -0.001(2) -0.007(2)
O9 0.034(2) 0.043(2) 0.058(3) 0.030(2) 0.0125(18) 0.0018(17)
O10 0.036(2) 0.055(3) 0.049(2) 0.031(2) 0.0099(18) 0.0116(19)
O11 0.045(3) 0.049(2) 0.072(3) 0.043(2) 0.005(2) -0.001(2)
N13 0.036(3) 0.034(2) 0.035(2) 0.0182(19) 0.0066(18) -0.0004(19)
O12 0.066(3) 0.092(4) 0.058(3) 0.053(3) -0.003(3) -0.007(3)
C37 0.092(8) 0.155(12) 0.071(6) 0.057(7) 0.030(6) 0.020(8)
N14 0.051(4) 0.054(4) 0.105(6) 0.048(4) 0.014(4) 0.007(3)
C35 0.047(4) 0.055(4) 0.088(5) 0.049(4) 0.030(4) 0.022(3)
C36 0.057(5) 0.120(8) 0.085(6) 0.067(6) 0.024(4) 0.028(5)

loop_
_atom_type_symbol
_atom_type_description
_atom_type_scat_dispersion_real
_atom_type_scat_dispersion_imag
_atom_type_scat_source
C C 0.0181 0.0091 'International Tables Vol C Tables 4.2.6.8 and 6.1.1.4'
H H 0.0000 0.0000 'International Tables Vol C Tables 4.2.6.8 and 6.1.1.4'
Br Br -0.6763 1.2805 'International Tables Vol C Tables 4.2.6.8 and 6.1.1.4'
N N 0.0311 0.0180 'International Tables Vol C Tables 4.2.6.8 and 6.1.1.4'
O O 0.0492 0.0322 'International Tables Vol C Tables 4.2.6.8 and 6.1.1.4'
Yb Yb -7.2108 4.4329 'International Tables Vol C Tables 4.2.6.8 and 6.1.1.4'

loop_
_geom_angle_atom_site_label_1
_geom_angle_atom_site_label_2
_geom_angle_atom_site_label_3
_geom_angle
O1 Yb1 O2 75.82(12)
O1 Yb1 O3 90.20(13)
O1 Yb1 O4 136.07(13)
O1 Yb1 N1 137.71(13)
O1 Yb1 N4 72.67(12)
O1 Yb1 N7 113.43(12)
O1 Yb1 N9 88.61(13)
O1 Yb1 N11 113.09(14)
O1 Yb1 C7 117.45(13)
O2 Yb1 O3 75.43(12)
O2 Yb1 O4 72.51(12)
O2 Yb1 N1 143.64(13)
O2 Yb1 N4 133.54(12)
O2 Yb1 N7 71.77(12)
O2 Yb1 N9 124.65(12)
O2 Yb1 N11 70.44(12)
O2 Yb1 C7 152.28(12)
O3 Yb1 O4 52.92(13)
O3 Yb1 N4 71.47(13)
O3 Yb1 N7 132.42(13)
O3 Yb1 N9 158.71(13)
O3 Yb1 N11 26.53(14)
O3 Yb1 C7 80.09(13)
O4 Yb1 N4 109.64(13)
O4 Yb1 N7 84.47(13)
O4 Yb1 N11 26.48(14)
O4 Yb1 C7 82.45(12)
N1 Yb1 O3 88.61(14)
N1 Yb1 O4 71.82(13)
N1 Yb1 N4 66.95(14)
N1 Yb1 N7 97.92(13)
N1 Yb1 N9 78.13(13)
N1 Yb1 N11 80.68(14)
N1 Yb1 C7 21.51(14)
N4 Yb1 N11 91.69(13)
N4 Yb1 C7 45.52(13)
N7 Yb1 N4 153.15(13)
N7 Yb1 N11 108.17(14)
N7 Yb1 C7 118.18(12)
N9 Yb1 O4 134.65(13)
N9 Yb1 N4 87.91(13)
N9 Yb1 N7 66.72(13)
N9 Yb1 N11 157.12(13)
N9 Yb1 C7 81.62(13)
N11 Yb1 C7 81.84(12)
C10 O1 Yb1 144.3(3)
C22 O2 Yb1 133.1(3)
N11 O3 Yb1 97.5(3)
N11 O4 Yb1 94.1(3)
C1 N1 Yb1 136.5(3)
C7 N1 Yb1 118.5(3)
C7 N1 C1 104.9(4)
C7 N2 C2 106.4(4)
C7 N3 N4 116.2(4)
N3 N4 Yb1 114.3(3)
C8 N4 Yb1 129.6(3)
C8 N4 N3 115.7(4)
C16 N5 C15 110.1(4)
C16 N5 C17 112.5(4)
C17 N5 C15 110.5(4)
C18 N6 C20 110.8(4)
C19 N6 C18 112.4(4)
C19 N6 C20 111.3(4)
N8 N7 Yb1 114.8(3)
C27 N7 Yb1 131.2(3)
C27 N7 N8 114.0(4)
C28 N8 N7 114.5(4)
C28 N9 Yb1 116.3(3)
C28 N9 C29 103.2(4)
C29 N9 Yb1 138.3(3)
C28 N10 C30 106.1(4)
O3 N11 Yb1 56.0(2)
O4 N11 Yb1 59.4(2)
O4 N11 O3 115.1(4)
O5 N11 Yb1 173.4(4)
O5 N11 O3 121.5(5)
O5 N11 O4 123.4(5)
N1 C1 C2 109.5(4)
C6 C1 N1 129.9(5)
C6 C1 C2 120.5(5)
N2 C2 C1 105.7(4)
C3 C2 N2 132.4(5)
C3 C2 C1 121.9(5)
C2 C3 C4 117.4(5)
C3 C4 C5 120.7(5)
C6 C5 C4 121.8(6)
C1 C6 C5 117.6(5)
N1 C7 Yb1 40.0(2)
N1 C7 N2 113.5(4)
N1 C7 N3 123.4(4)
N2 C7 Yb1 153.4(4)
N3 C7 Yb1 83.4(3)
N3 C7 N2 123.0(4)
N4 C8 C9 125.2(4)
C10 C9 C8 123.5(4)
C14 C9 C8 117.4(4)
C14 C9 C10 119.1(4)
O1 C10 C9 122.6(4)
O1 C10 C11 118.1(4)
C9 C10 C11 119.4(4)
C10 C11 C15 118.6(4)
C12 C11 C10 120.5(4)
C12 C11 C15 120.9(4)
C11 C12 C13 119.5(4)
C12 C13 Br1 118.5(4)
C14 C13 Br1 120.2(4)
C14 C13 C12 121.3(5)
C13 C14 C9 120.2(5)
C11 C15 N5 111.5(4)
N5 C17 C18 114.0(4)
N6 C18 C17 112.6(4)
N6 C20 C21 112.3(4)
C22 C21 C20 121.3(4)
C26 C21 C20 117.5(4)
C26 C21 C22 120.9(4)
O2 C22 C21 120.3(4)
O2 C22 C23 122.1(4)
C21 C22 C23 117.5(4)
C22 C23 C27 122.1(4)
C24 C23 C22 120.9(4)
C24 C23 C27 117.0(4)
C25 C24 C23 119.8(5)
C24 C25 Br2 119.1(4)
C24 C25 C26 121.4(5)
C26 C25 Br2 119.5(4)
C21 C26 C25 119.2(4)
N7 C27 C23 124.7(4)
N9 C28 N8 123.0(4)
N9 C28 N10 114.7(4)
N10 C28 N8 122.3(4)
C30 C29 N9 110.0(4)
C34 C29 N9 130.2(5)
C34 C29 C30 119.7(5)
N10 C30 C29 105.9(4)
C31 C30 N10 131.1(5)
C31 C30 C29 123.0(5)
C32 C31 C30 116.9(5)
C33 C32 C31 120.8(5)
C32 C33 C34 122.4(5)
C29 C34 C33 117.3(5)
O6 N12 O7 119.0(5)
O8 N12 O6 121.4(5)
O8 N12 O7 119.7(5)
O9 N13 O10 119.4(5)
O11 N13 O9 120.1(5)
O11 N13 O10 120.5(5)
N14 C35 C36 179.5(11)

loop_
_geom_bond_atom_site_label_1
_geom_bond_atom_site_label_2
_geom_bond_distance
Yb1 O1 2.141(3)
Yb1 O2 2.244(3)
Yb1 O3 2.385(3)
Yb1 O4 2.463(4)
Yb1 N1 2.345(4)
Yb1 N4 2.518(4)
Yb1 N7 2.467(4)
Yb1 N9 2.391(4)
Br1 C13 1.896(5)
Br2 C25 1.904(5)
O1 C10 1.313(6)
O2 C22 1.321(6)
O3 N11 1.286(6)
O4 N11 1.276(6)
O5 N11 1.219(6)
N1 C1 1.392(6)
N1 C7 1.337(6)
N2 C2 1.396(7)
N2 C7 1.363(6)
N3 N4 1.374(5)
N3 C7 1.339(7)
N4 C8 1.300(7)
N5 C15 1.511(6)
N5 C16 1.494(6)
N5 C17 1.504(6)
N6 C18 1.498(6)
N6 C19 1.490(6)
N6 C20 1.509(6)
N7 N8 1.396(5)
N7 C27 1.293(6)
N8 C28 1.356(6)
N9 C28 1.336(6)
N9 C29 1.406(6)
N10 C28 1.351(6)
N10 C30 1.390(7)
C1 C2 1.415(7)
C1 C6 1.381(8)
C2 C3 1.376(7)
C3 C4 1.397(9)
C4 C5 1.399(8)
C5 C6 1.390(8)
C8 C9 1.449(7)
C9 C10 1.413(7)
C9 C14 1.410(7)
C10 C11 1.416(6)
C11 C12 1.389(7)
C11 C15 1.500(7)
C12 C13 1.393(7)
C13 C14 1.380(7)
C17 C18 1.519(7)
C20 C21 1.515(6)
C21 C22 1.418(6)
C21 C26 1.389(7)
C22 C23 1.421(6)
C23 C24 1.380(7)
C23 C27 1.455(7)
C24 C25 1.379(7)
C25 C26 1.391(7)
C29 C30 1.399(7)
C29 C34 1.386(7)
C30 C31 1.387(7)
C31 C32 1.386(8)
C32 C33 1.385(8)
C33 C34 1.397(8)
O13 C38 1.437(13)
O6 N12 1.250(7)
O7 N12 1.271(7)
O8 N12 1.244(7)
O9 N13 1.254(6)
O10 N13 1.264(6)
O11 N13 1.225(6)
O12 C37 1.397(12)
N14 C35 1.131(11)
C35 C36 1.440(12)
